data_2016990
loop_
_publ_author_name
'Qin, Jie'
'Ma, Jian-Ping'
'Liu, Li-Li'
'Huang, Ru-Qi'
'Dong, Yu-Bin'

_publ_section_title
;
 A novel two-dimensional framework based on unprecedented cadmium(II)
 chains
;
_journal_coeditor_code SQ3183
_journal_issue 2
_journal_name_full 'Acta Crystallographica Section C'
_journal_page_first m66
_journal_page_last m68
_journal_paper_doi 10.1107/S0108270109000341
_journal_volume 65
_journal_year 2009
_chemical_formula_iupac '[Cd (C10 H8 N3 O2) Cl (H2 O)]'
_chemical_formula_moiety 'C10 H10 Cd Cl N3 O3'
_chemical_formula_sum 'C10 H10 Cd Cl N3 O3'
_chemical_formula_weight 368.06
_chemical_name_systematic
;
poly[\m~2~-aqua-\m~2~-chlorido-{m~2~-4-[(1H-1,2,4-triazol-1-
yl)methyl]benzoato}cadmium(II)]
;
_space_group_IT_number 2
_symmetry_cell_setting triclinic
_symmetry_space_group_name_Hall '-P 1'
_symmetry_space_group_name_H-M 'P -1'
_atom_sites_solution_hydrogens geom
_atom_sites_solution_primary direct
_atom_sites_solution_secondary difmap
_cell_angle_alpha 101.516(6)
_cell_angle_beta 96.291(6)
_cell_angle_gamma 96.612(6)
_cell_formula_units_Z 2
_cell_length_a 5.977(3)
_cell_length_b 8.052(4)
_cell_length_c 13.091(6)
_cell_measurement_reflns_used 2230
_cell_measurement_temperature 298(2)
_cell_measurement_theta_max 27.955
_cell_measurement_theta_min 2.607
_cell_volume 607.5(5)
_computing_cell_refinement 'SAINT (Bruker, 2003)'
_computing_data_collection 'SMART (Bruker, 2003)'
_computing_data_reduction 'SAINT (Bruker, 2003)'
_computing_molecular_graphics 'SHELXTL (Sheldrick, 2008)'
_computing_publication_material 'SHELXTL (Sheldrick, 2008)'
_computing_structure_refinement 'SHELXL97 (Sheldrick, 2008)'
_computing_structure_solution 'SHELXS97 (Sheldrick, 2008)'
_diffrn_ambient_temperature 298(2)
_diffrn_measured_fraction_theta_full 0.976
_diffrn_measured_fraction_theta_max 0.976
_diffrn_measurement_device_type 'Bruker SMART CCD area-detector'
_diffrn_measurement_method '\f and \w'
_diffrn_radiation_monochromator graphite
_diffrn_radiation_source 'fine-focus sealed tube'
_diffrn_radiation_type MoK\a
_diffrn_radiation_wavelength 0.71073
_diffrn_reflns_av_R_equivalents 0.0148
_diffrn_reflns_av_sigmaI/netI 0.0349
_diffrn_reflns_limit_h_max 6
_diffrn_reflns_limit_h_min -7
_diffrn_reflns_limit_k_max 9
_diffrn_reflns_limit_k_min -8
_diffrn_reflns_limit_l_max 15
_diffrn_reflns_limit_l_min -12
_diffrn_reflns_number 2928
_diffrn_reflns_theta_full 25.01
_diffrn_reflns_theta_max 25.01
_diffrn_reflns_theta_min 2.61
_exptl_absorpt_coefficient_mu 2.020
_exptl_absorpt_correction_T_max 0.9058
_exptl_absorpt_correction_T_min 0.4634
_exptl_absorpt_correction_type multi-scan
_exptl_absorpt_process_details '(SADABS; Sheldrick, 1996)'
_exptl_crystal_colour colourless
_exptl_crystal_density_diffrn 2.012
_exptl_crystal_density_method 'not measured'
_exptl_crystal_description plan
_exptl_crystal_F_000 360
_exptl_crystal_size_max 0.45
_exptl_crystal_size_mid 0.11
_exptl_crystal_size_min 0.05
_refine_diff_density_max 1.285
_refine_diff_density_min -1.054
_refine_ls_extinction_method none
_refine_ls_goodness_of_fit_ref 1.026
_refine_ls_hydrogen_treatment constr
_refine_ls_matrix_type full
_refine_ls_number_parameters 200
_refine_ls_number_reflns 2089
_refine_ls_number_restraints 0
_refine_ls_restrained_S_all 1.026
_refine_ls_R_factor_all 0.0342
_refine_ls_R_factor_gt 0.0329
_refine_ls_shift/su_max 0.001
_refine_ls_shift/su_mean 0.000
_refine_ls_structure_factor_coef Fsqd
_refine_ls_weighting_details 'calc w=1/[\s^2^(Fo^2^)+(0.0784P)^2^+0.8048P] where P = (Fo^2^+2Fc^2^)/3'
_refine_ls_weighting_scheme calc
_refine_ls_wR_factor_gt 0.1040
_refine_ls_wR_factor_ref 0.1054
_reflns_number_gt 1993
_reflns_number_total 2089
_reflns_threshold_expression I>2\s(I)
_cod_data_source_file sq3183.cif
_cod_data_source_block I
_cod_depositor_comments
;
The following automatic conversions were performed:
'_symmetry_cell_setting' value 'Triclinic' changed to 'triclinic'
according to '/home/saulius/struct/CIF-dictionaries/cif_core.dic'
dictionary named 'cif_core.dic' version 2.4.1 from
2010-06-29.

'_geom_bond_publ_flag' value 'Yes' changed to 'yes' according
to '/home/saulius/struct/CIF-dictionaries/cif_core.dic' dictionary named
'cif_core.dic' version 2.4.1 from 2010-06-29 (7
times).

'_geom_angle_publ_flag' value 'Yes' changed to 'yes' according to
'/home/saulius/struct/CIF-dictionaries/cif_core.dic' dictionary named
'cif_core.dic' version 2.4.1 from 2010-06-29 (6 times).

Automatic conversion script
Id: cif_fix_enum 1527 2010-12-29 10:47:43Z saulius 

The following automatic conversions were performed:

'_symmetry_cell_setting' value 'Triclinic' changed to 'triclinic'
according to /home/saulius/struct/CIF-dictionaries/cif_core.dic
dictionary named 'cif_core.dic' version 2.4.1 from
2010-06-29.

'_geom_bond_publ_flag' value 'Yes' changed to 'yes'
according to /home/saulius/struct/CIF-dictionaries/cif_core.dic
dictionary named 'cif_core.dic' version 2.4.1 from 2010-06-29 (7
times).

'_geom_angle_publ_flag' value 'Yes' changed to 'yes'
according to /home/saulius/struct/CIF-dictionaries/cif_core.dic
dictionary named 'cif_core.dic' version 2.4.1 from 2010-06-29 (6
times).

Automatic conversion script
Id: cif_fix_values 1715 2011-07-08 13:25:40Z adriana 
;
_cod_original_cell_volume 607.6(5)
_cod_database_code 2016990
_cod_database_fobs_code 2016990

loop_
_symmetry_equiv_pos_as_xyz
'x, y, z'
'-x, -y, -z'

loop_
_atom_site_type_symbol
_atom_site_label
_atom_site_fract_x
_atom_site_fract_y
_atom_site_fract_z
_atom_site_U_iso_or_equiv
_atom_site_adp_type
_atom_site_calc_flag
_atom_site_refinement_flags
_atom_site_occupancy
_atom_site_disorder_assembly
_atom_site_disorder_group
Cd Cd1 0.76745(5) 0.08660(4) 0.08984(2) 0.02337(17) Uani d . 1 . .
C C1 0.6661(9) 0.1343(6) 0.2946(4) 0.0280(10) Uani d . 1 . .
C C2 0.6392(8) 0.1822(6) 0.4084(4) 0.0266(10) Uani d P 0.48(4) A 1
C C3 0.784(3) 0.131(3) 0.4842(11) 0.025(4) Uani d P 0.48(4) A 1
H H3 0.8988 0.0687 0.4636 0.030 Uiso calc PR 0.48(4) A 1
C C4 0.758(4) 0.173(3) 0.5891(12) 0.032(4) Uani d P 0.48(4) A 1
H H4 0.8488 0.1318 0.6380 0.038 Uiso calc PR 0.48(4) A 1
C C5 0.5991(8) 0.2743(6) 0.6223(4) 0.0279(10) Uani d P 0.48(4) A 1
C C6 0.456(4) 0.328(3) 0.5494(15) 0.031(4) Uani d P 0.48(4) A 1
H H6 0.3463 0.3950 0.5713 0.038 Uiso calc PR 0.48(4) A 1
C C7 0.475(4) 0.280(3) 0.4426(16) 0.035(4) Uani d P 0.48(4) A 1
H H7 0.3755 0.3143 0.3936 0.041 Uiso calc PR 0.48(4) A 1
C C8 0.5722(9) 0.3222(7) 0.7374(4) 0.0328(11) Uani d . 1 . .
H H8A 0.4414 0.3824 0.7447 0.039 Uiso calc R 1 A 1
H H8B 0.5436 0.2186 0.7639 0.039 Uiso calc R 1 A 1
C C9 0.8292(9) 0.5968(6) 0.8156(4) 0.0298(10) Uani d . 1 . .
H H9 0.7383 0.6708 0.7911 0.036 Uiso calc R 1 A .
C C10 1.0985(9) 0.4959(6) 0.8887(4) 0.0296(11) Uani d . 1 . .
H H10 1.2370 0.4897 0.9267 0.036 Uiso calc R 1 A .
N N3 0.9452(7) 0.3617(5) 0.8469(3) 0.0303(9) Uani d . 1 A .
C C2' 0.6392(8) 0.1822(6) 0.4084(4) 0.0266(10) Uani d P 0.52(4) A 2
C C3' 0.826(3) 0.211(4) 0.4835(13) 0.043(4) Uani d P 0.52(4) A 2
H H3' 0.9681 0.2017 0.4623 0.052 Uiso calc PR 0.52(4) A 2
C C4' 0.810(3) 0.253(4) 0.5888(12) 0.045(5) Uani d P 0.52(4) A 2
H H4' 0.9395 0.2676 0.6379 0.054 Uiso calc PR 0.52(4) A 2
C C5' 0.5991(8) 0.2743(6) 0.6223(4) 0.0279(10) Uani d P 0.52(4) A 2
C C6' 0.417(3) 0.253(4) 0.5462(14) 0.037(4) Uani d P 0.52(4) A 2
H H6' 0.2762 0.2706 0.5668 0.044 Uiso calc PR 0.52(4) A 2
C C7' 0.431(3) 0.207(3) 0.4410(15) 0.038(4) Uani d P 0.52(4) A 2
H H7' 0.3021 0.1916 0.3918 0.045 Uiso calc PR 0.52(4) A 2
Cl Cl1 0.44209(19) 0.21404(13) -0.01978(9) 0.0256(3) Uani d . 1 . .
N N1 1.0330(7) 0.6439(5) 0.8705(3) 0.0282(9) Uani d . 1 . .
N N2 0.7731(7) 0.4303(5) 0.8006(3) 0.0276(9) Uani d . 1 A .
O O1 0.5067(7) 0.1470(5) 0.2261(3) 0.0395(9) Uani d . 1 A .
O O2 0.8462(7) 0.0853(6) 0.2702(3) 0.0459(10) Uani d . 1 A .
O O3 1.1155(5) -0.0387(4) 0.0938(3) 0.0245(7) Uani d . 1 . .
H H3A 1.0923 -0.1468 0.1158 0.029 Uiso calc R 1 . .
H H3B 1.2341 0.0372 0.1436 0.029 Uiso calc R 1 . .

loop_
_atom_site_aniso_label
_atom_site_aniso_U_11
_atom_site_aniso_U_22
_atom_site_aniso_U_33
_atom_site_aniso_U_12
_atom_site_aniso_U_13
_atom_site_aniso_U_23
Cd1 0.0205(2) 0.0250(2) 0.0225(2) 0.00216(15) -0.00027(15) 0.00234(15)
C1 0.029(3) 0.028(2) 0.026(2) 0.0026(19) 0.001(2) 0.0060(19)
C2 0.021(2) 0.032(2) 0.024(2) 0.0010(18) -0.0025(19) 0.0041(19)
C3 0.017(7) 0.037(9) 0.020(5) 0.008(6) -0.009(4) 0.004(6)
C4 0.026(9) 0.044(10) 0.025(6) 0.010(7) -0.007(5) 0.008(7)
C5 0.022(2) 0.032(2) 0.026(2) -0.0053(19) 0.0017(19) 0.0027(19)
C6 0.040(9) 0.031(9) 0.025(6) 0.016(7) 0.004(6) 0.003(7)
C7 0.033(10) 0.043(11) 0.030(7) 0.017(8) -0.002(6) 0.010(8)
C8 0.026(3) 0.043(3) 0.023(2) -0.008(2) 0.001(2) 0.001(2)
C9 0.029(3) 0.030(2) 0.029(2) 0.007(2) -0.003(2) 0.005(2)
C10 0.028(3) 0.030(2) 0.029(3) 0.006(2) -0.003(2) 0.003(2)
N3 0.033(2) 0.026(2) 0.030(2) 0.0040(17) -0.0033(17) 0.0047(17)
C2' 0.021(2) 0.032(2) 0.024(2) 0.0010(18) -0.0025(19) 0.0041(19)
C3' 0.028(7) 0.061(13) 0.037(7) 0.002(8) 0.009(5) -0.001(8)
C4' 0.023(7) 0.080(15) 0.022(6) 0.001(8) -0.007(5) -0.003(8)
C5' 0.022(2) 0.032(2) 0.026(2) -0.0053(19) 0.0017(19) 0.0027(19)
C6' 0.018(6) 0.058(13) 0.034(7) 0.012(8) 0.000(5) 0.005(9)
C7' 0.030(7) 0.052(12) 0.030(6) 0.004(8) -0.002(5) 0.010(9)
Cl1 0.0219(6) 0.0250(5) 0.0283(6) 0.0023(4) -0.0024(4) 0.0058(4)
N1 0.027(2) 0.027(2) 0.027(2) 0.0043(16) -0.0030(17) 0.0010(17)
N2 0.026(2) 0.030(2) 0.024(2) 0.0016(16) 0.0020(16) 0.0024(16)
O1 0.040(2) 0.052(2) 0.0246(18) 0.0135(18) -0.0044(16) 0.0062(16)
O2 0.039(2) 0.072(3) 0.0274(19) 0.021(2) 0.0054(17) 0.0044(19)
O3 0.0198(17) 0.0270(16) 0.0260(17) 0.0043(13) -0.0021(13) 0.0063(13)

loop_
_atom_type_symbol
_atom_type_description
_atom_type_scat_dispersion_real
_atom_type_scat_dispersion_imag
_atom_type_scat_source
C C 0.0033 0.0016 'International Tables Vol C Tables 4.2.6.8 and 6.1.1.4'
H H 0.0000 0.0000 'International Tables Vol C Tables 4.2.6.8 and 6.1.1.4'
N N 0.0061 0.0033 'International Tables Vol C Tables 4.2.6.8 and 6.1.1.4'
O O 0.0106 0.0060 'International Tables Vol C Tables 4.2.6.8 and 6.1.1.4'
Cl Cl 0.1484 0.1585 'International Tables Vol C Tables 4.2.6.8 and 6.1.1.4'
Cd Cd -0.8075 1.2024 'International Tables Vol C Tables 4.2.6.8 and 6.1.1.4'

loop_
_geom_angle_atom_site_label_1
_geom_angle_atom_site_label_2
_geom_angle_atom_site_label_3
_geom_angle_site_symmetry_1
_geom_angle_site_symmetry_3
_geom_angle
_geom_angle_publ_flag
N1 Cd1 O2 2_766 . 86.89(15) ?
N1 Cd1 O3 2_766 . 91.10(13) yes
O2 Cd1 O3 . . 78.83(12) yes
N1 Cd1 O1 2_766 . 95.23(14) ?
O2 Cd1 O1 . . 53.35(13) yes
O3 Cd1 O1 . . 131.14(11) ?
N1 Cd1 Cl1 2_766 2_655 172.00(10) yes
O2 Cd1 Cl1 . 2_655 100.50(12) yes
O3 Cd1 Cl1 . 2_655 87.38(9) yes
O1 Cd1 Cl1 . 2_655 91.67(9) ?
N1 Cd1 O3 2_766 2_755 90.17(13) ?
O2 Cd1 O3 . 2_755 150.04(12) ?
O3 Cd1 O3 . 2_755 71.43(12) ?
O1 Cd1 O3 . 2_755 156.48(11) ?
Cl1 Cd1 O3 2_655 2_755 81.90(8) ?
N1 Cd1 Cl1 2_766 . 87.03(11) ?
O2 Cd1 Cl1 . . 132.10(10) ?
O3 Cd1 Cl1 . . 148.76(8) ?
O1 Cd1 Cl1 . . 80.05(9) ?
Cl1 Cd1 Cl1 2_655 . 90.20(4) ?
O3 Cd1 Cl1 2_755 . 77.39(8) ?
O2 C1 O1 . . 121.8(5) ?
O2 C1 C2 . . 118.9(4) ?
O1 C1 C2 . . 119.3(4) ?
C7 C2 C3 . . 118.0(11) ?
C7 C2 C1 . . 121.7(9) ?
C3 C2 C1 . . 120.4(7) ?
C4 C3 C2 . . 120.6(12) ?
C4 C3 H3 . . 119.7 ?
C2 C3 H3 . . 119.7 ?
C5 C4 C3 . . 120.8(12) ?
C5 C4 H4 . . 119.6 ?
C3 C4 H4 . . 119.6 ?
C4 C5 C6 . . 119.7(11) ?
C4 C5 C8 . . 120.9(8) ?
C6 C5 C8 . . 119.3(9) ?
C5 C6 C7 . . 119.8(15) ?
C5 C6 H6 . . 120.1 ?
C7 C6 H6 . . 120.1 ?
C2 C7 C6 . . 121.0(16) ?
C2 C7 H7 . . 119.5 ?
C6 C7 H7 . . 119.5 ?
N2 C8 C5 . . 112.5(4) ?
N2 C8 H8A . . 109.1 ?
C5 C8 H8A . . 109.1 ?
N2 C8 H8B . . 109.1 ?
C5 C8 H8B . . 109.1 ?
H8A C8 H8B . . 107.8 ?
N2 C9 N1 . . 110.1(4) ?
N2 C9 H9 . . 124.9 ?
N1 C9 H9 . . 124.9 ?
N3 C10 N1 . . 112.8(4) ?
N3 C10 H10 . . 123.6 ?
N1 C10 H10 . . 123.6 ?
C10 N3 N2 . . 103.4(4) ?
C4' C3' H3' . . 118.9 ?
C3' C4' H4' . . 120.1 ?
C7' C6' H6' . . 118.4 ?
C6' C7' H7' . . 120.3 ?
Cd1 Cl1 Cd1 2_655 . 89.80(4) ?
C9 N1 C10 . . 104.2(4) ?
C9 N1 Cd1 . 2_766 126.2(3) ?
C10 N1 Cd1 . 2_766 129.4(3) ?
C9 N2 N3 . . 109.5(4) ?
C9 N2 C8 . . 128.7(4) ?
N3 N2 C8 . . 121.5(4) ?
C1 O1 Cd1 . . 88.4(3) ?
C1 O2 Cd1 . . 95.9(3) ?
Cd1 O3 Cd1 . 2_755 108.57(12) ?
Cd1 O3 H3A . . 110.0 ?
Cd1 O3 H3A 2_755 . 110.0 ?
Cd1 O3 H3B . . 110.0 ?
Cd1 O3 H3B 2_755 . 110.0 ?
H3A O3 H3B . . 108.4 ?

loop_
_geom_bond_atom_site_label_1
_geom_bond_atom_site_label_2
_geom_bond_site_symmetry_2
_geom_bond_distance
_geom_bond_publ_flag
Cd1 N1 2_766 2.284(4) yes
Cd1 O2 . 2.358(4) yes
Cd1 O3 . 2.414(3) yes
Cd1 O1 . 2.507(4) yes
Cd1 Cl1 2_655 2.5364(15) yes
Cd1 O3 2_755 2.546(3) yes
Cd1 Cl1 . 2.7075(14) yes
C1 O2 . 1.241(6) ?
C1 O1 . 1.263(6) ?
C1 C2 . 1.494(7) ?
C2 C7 . 1.39(2) ?
C2 C3 . 1.399(14) ?
C3 C4 . 1.38(2) ?
C3 H3 . 0.9300 ?
C4 C5 . 1.372(17) ?
C4 H4 . 0.9300 ?
C5 C6 . 1.379(19) ?
C5 C8 . 1.510(7) ?
C6 C7 . 1.39(3) ?
C6 H6 . 0.9300 ?
C7 H7 . 0.9300 ?
C8 N2 . 1.462(6) ?
C8 H8A . 0.9700 ?
C8 H8B . 0.9700 ?
C9 N2 . 1.314(6) ?
C9 N1 . 1.318(7) ?
C9 H9 . 0.9300 ?
C10 N3 . 1.316(6) ?
C10 N1 . 1.353(6) ?
C10 H10 . 0.9300 ?
N3 N2 . 1.364(6) ?
C3' C4' . 1.37(2) ?
C3' H3' . 0.9300 ?
C4' H4' . 0.9300 ?
C6' C7' . 1.37(3) ?
C6' H6' . 0.9300 ?
C7' H7' . 0.9300 ?
Cl1 Cd1 2_655 2.5364(15) ?
N1 Cd1 2_766 2.284(4) ?
O3 Cd1 2_755 2.546(3) ?
O3 H3A . 0.9700 ?
O3 H3B . 0.9700 ?

loop_
_geom_hbond_atom_site_label_D
_geom_hbond_atom_site_label_H
_geom_hbond_atom_site_label_A
_geom_hbond_site_symmetry_A
_geom_hbond_distance_DH
_geom_hbond_distance_HA
_geom_hbond_distance_DA
_geom_hbond_angle_DHA
O3 H3A N3 2_756 0.97 1.89 2.854(5) 177.2
O3 H3B O1 1_655 0.97 1.87 2.824(5) 166.5

loop_
_geom_torsion_atom_site_label_1
_geom_torsion_atom_site_label_2
_geom_torsion_atom_site_label_3
_geom_torsion_atom_site_label_4
_geom_torsion_site_symmetry_1
_geom_torsion_site_symmetry_2
_geom_torsion_site_symmetry_3
_geom_torsion_site_symmetry_4
_geom_torsion
_geom_torsion_publ_flag
O2 C1 C2 C7 . . . . 162.2(15) ?
O1 C1 C2 C7 . . . . -16.8(15) ?
O2 C1 C2 C3 . . . . -16.7(14) ?
O1 C1 C2 C3 . . . . 164.3(12) ?
C7 C2 C3 C4 . . . . 2.0(17) ?
C1 C2 C3 C4 . . . . -179.0(10) ?
C2 C3 C4 C5 . . . . -4(2) ?
C3 C4 C5 C6 . . . . 3.6(18) ?
C3 C4 C5 C8 . . . . -179.2(10) ?
C4 C5 C6 C7 . . . . -0.8(19) ?
C8 C5 C6 C7 . . . . -178.2(11) ?
C3 C2 C7 C6 . . . . 0.7(19) ?
C1 C2 C7 C6 . . . . -178.3(11) ?
C5 C6 C7 C2 . . . . -1(2) ?
C4 C5 C8 N2 . . . . 65.4(14) ?
C6 C5 C8 N2 . . . . -117.3(13) ?
N1 C10 N3 N2 . . . . -0.5(5) ?
N1 Cd1 Cl1 Cd1 2_766 . . 2_655 172.49(10) ?
O2 Cd1 Cl1 Cd1 . . . 2_655 -104.40(16) ?
O3 Cd1 Cl1 Cd1 . . . 2_655 85.27(16) ?
O1 Cd1 Cl1 Cd1 . . . 2_655 -91.66(10) ?
Cl1 Cd1 Cl1 Cd1 2_655 . . 2_655 0.0 ?
O3 Cd1 Cl1 Cd1 2_755 . . 2_655 81.66(8) ?
N2 C9 N1 C10 . . . . -0.3(6) ?
N2 C9 N1 Cd1 . . . 2_766 174.9(3) ?
N3 C10 N1 C9 . . . . 0.5(6) ?
N3 C10 N1 Cd1 . . . 2_766 -174.5(3) ?
N1 C9 N2 N3 . . . . 0.0(6) ?
N1 C9 N2 C8 . . . . -174.6(4) ?
C10 N3 N2 C9 . . . . 0.3(5) ?
C10 N3 N2 C8 . . . . 175.3(4) ?
C5 C8 N2 C9 . . . . 83.0(7) ?
C5 C8 N2 N3 . . . . -91.0(5) ?
O2 C1 O1 Cd1 . . . . -7.6(5) ?
C2 C1 O1 Cd1 . . . . 171.3(4) ?
N1 Cd1 O1 C1 2_766 . . . -78.0(3) ?
O2 Cd1 O1 C1 . . . . 4.2(3) ?
O3 Cd1 O1 C1 . . . . 18.1(3) ?
Cl1 Cd1 O1 C1 2_655 . . . 106.1(3) ?
O3 Cd1 O1 C1 2_755 . . . 179.5(2) ?
Cl1 Cd1 O1 C1 . . . . -164.0(3) ?
O1 C1 O2 Cd1 . . . . 8.1(5) ?
C2 C1 O2 Cd1 . . . . -170.8(4) ?
N1 Cd1 O2 C1 2_766 . . . 94.5(3) ?
O3 Cd1 O2 C1 . . . . -173.7(4) ?
O1 Cd1 O2 C1 . . . . -4.3(3) ?
Cl1 Cd1 O2 C1 2_655 . . . -88.5(3) ?
O3 Cd1 O2 C1 2_755 . . . 179.5(2) ?
Cl1 Cd1 O2 C1 . . . . 11.4(4) ?
N1 Cd1 O3 Cd1 2_766 . . 2_755 -89.81(14) ?
O2 Cd1 O3 Cd1 . . . 2_755 -176.42(17) ?
O1 Cd1 O3 Cd1 . . . 2_755 172.27(12) ?
Cl1 Cd1 O3 Cd1 2_655 . . 2_755 82.34(10) ?
O3 Cd1 O3 Cd1 2_755 . . 2_755 0.0 ?
Cl1 Cd1 O3 Cd1 . . . 2_755 -3.7(2) ?
